data_4069696
loop_
_publ_author_name
'Mattsson, Johan'
'Govindaswamy, Padavattan'
'Renfrew, Anna K.'
'Dyson, Paul J.'
'\<St\<epni\<cka, Petr'
'S\"uss-Fink, Georg'
'Therrien, Bruno'

_publ_section_title
;
 Synthesis, Molecular Structure, and Anticancer Activity of Cationic Arene
 Ruthenium Metallarectangles
;
_journal_issue 15
_journal_name_full Organometallics
_journal_page_first 4350
_journal_paper_doi 10.1021/om900359j
_journal_volume 28
_journal_year 2009
_chemical_formula_moiety 'C80 H92 N4 O8 Ru4, (C F3 S O3)2'
_chemical_formula_sum 'C82 H92 F6 N4 O14 Ru4 S2'
_chemical_formula_weight 1940.00
_chemical_name_systematic
; 
 ? 
;
_space_group_IT_number 10
_symmetry_cell_setting monoclinic
_symmetry_Int_Tables_number 10
_symmetry_space_group_name_Hall '-P 2y'
_symmetry_space_group_name_H-M 'P 1 2/m 1'
_atom_sites_solution_hydrogens geom
_atom_sites_solution_primary direct
_atom_sites_solution_secondary difmap
_audit_creation_method SHELXL-97
_cell_angle_alpha 90.00
_cell_angle_beta 109.011(5)
_cell_angle_gamma 90.00
_cell_formula_units_Z 1
_cell_length_a 15.2127(11)
_cell_length_b 9.9525(5)
_cell_length_c 20.6506(14)
_cell_measurement_reflns_used 15479
_cell_measurement_temperature 193(2)
_cell_measurement_theta_max 25.52
_cell_measurement_theta_min 1.41
_cell_volume 2956.1(3)
_computing_cell_refinement 'CELL (Stoe & Cie, 2000)'
_computing_data_collection 'EXPOSE (Stoe & Cie, 2000)'
_computing_data_reduction 'INTEGRATE (Stoe & Cie, 2000)'
_computing_molecular_graphics 'ORTEP-32 (Farrugia, 1997)'
_computing_publication_material 'SHELXL-97 (Sheldrick, 1997)'
_computing_structure_refinement 'SHELXL-97 (Sheldrick, 1997)'
_computing_structure_solution 'SHELXS-97 (Sheldrick, 1990)'
_diffrn_ambient_temperature 193(2)
_diffrn_detector_area_resol_mean 0.81\%A
_diffrn_measured_fraction_theta_full 0.989
_diffrn_measured_fraction_theta_max 0.989
_diffrn_measurement_device_type 'STOE IPDS'
_diffrn_measurement_method 'phi oscillation'
_diffrn_radiation_monochromator graphite
_diffrn_radiation_source 'fine-focus sealed tube'
_diffrn_radiation_type MoK\a
_diffrn_radiation_wavelength 0.71073
_diffrn_reflns_av_R_equivalents 0.0773
_diffrn_reflns_av_sigmaI/netI 0.0593
_diffrn_reflns_limit_h_max 18
_diffrn_reflns_limit_h_min -18
_diffrn_reflns_limit_k_max 9
_diffrn_reflns_limit_k_min -11
_diffrn_reflns_limit_l_max 24
_diffrn_reflns_limit_l_min -24
_diffrn_reflns_number 16867
_diffrn_reflns_theta_full 25.16
_diffrn_reflns_theta_max 25.16
_diffrn_reflns_theta_min 1.42
_diffrn_standards_decay_% 0
_diffrn_standards_interval_time 0
_diffrn_standards_number 0
_exptl_absorpt_coefficient_mu 0.591
_exptl_absorpt_correction_type none
_exptl_crystal_colour orange
_exptl_crystal_density_diffrn 1.090
_exptl_crystal_density_method 'not measured'
_exptl_crystal_description block
_exptl_crystal_F_000 986
_exptl_crystal_size_max 0.14
_exptl_crystal_size_mid 0.12
_exptl_crystal_size_min 0.10
_refine_diff_density_max 0.480
_refine_diff_density_min -0.687
_refine_diff_density_rms 0.088
_refine_ls_extinction_method none
_refine_ls_goodness_of_fit_ref 0.978
_refine_ls_hydrogen_treatment constr
_refine_ls_matrix_type full
_refine_ls_number_parameters 274
_refine_ls_number_reflns 5565
_refine_ls_number_restraints 0
_refine_ls_restrained_S_all 0.978
_refine_ls_R_factor_all 0.0596
_refine_ls_R_factor_gt 0.0450
_refine_ls_shift/su_max 0.001
_refine_ls_shift/su_mean 0.000
_refine_ls_structure_factor_coef Fsqd
_refine_ls_weighting_details 'calc w=1/[\s^2^(Fo^2^)+(0.0812P)^2^] where P=(Fo^2^+2Fc^2^)/3'
_refine_ls_weighting_scheme calc
_refine_ls_wR_factor_gt 0.1252
_refine_ls_wR_factor_ref 0.1311
_reflns_number_gt 4146
_reflns_number_total 5565
_reflns_threshold_expression >2sigma(I)
_cod_data_source_file om900359j_si_004.cif
_cod_data_source_block d:complex10c
_cod_depositor_comments
;
The following automatic conversions were performed:
'_atom_site_symetry_multiplicity' tag replaced with
'_atom_site_symmetry_multiplicity'.

Automatic conversion script
Id: cif_correct_tags 1440 2010-10-19 06:21:57Z saulius 

The following automatic conversions were performed:

'_symmetry_cell_setting' value 'Monoclinic' changed to 'monoclinic'
according to /home/saulius/struct/CIF-dictionaries/cif_core.dic
dictionary named 'cif_core.dic' version 2.4.2 from 2011-04-26.

Automatic conversion script
Id: cif_fix_values 1715 2011-07-08 13:25:40Z adriana 
;
_cod_original_sg_symbol_H-M 'P 2/m'
_cod_database_code 4069696

loop_
_symmetry_equiv_pos_as_xyz
'x, y, z'
'-x, y, -z'
'-x, -y, -z'
'x, -y, z'

loop_
_atom_site_label
_atom_site_type_symbol
_atom_site_fract_x
_atom_site_fract_y
_atom_site_fract_z
_atom_site_U_iso_or_equiv
_atom_site_adp_type
_atom_site_occupancy
_atom_site_symmetry_multiplicity
_atom_site_calc_flag
_atom_site_refinement_flags
C1 C 0.6675(3) 0.1145(5) 0.4260(2) 0.0621(11) Uani 1 1 d .
H1 H 0.6453 0.1951 0.4039 0.075 Uiso 1 1 calc R
C2 C 0.7329(3) 0.1190(5) 0.4911(2) 0.0623(11) Uani 1 1 d .
H2 H 0.7540 0.2012 0.5116 0.075 Uiso 1 1 calc R
C3 C 0.7666(3) 0.0000 0.5253(3) 0.0492(13) Uani 1 2 d S
C4 C 0.8349(4) 0.0000 0.5963(2) 0.0463(12) Uani 1 2 d S
C5 C 1.1313(3) 0.1188(4) 0.3688(2) 0.0565(10) Uani 1 1 d .
H5 H 1.1485 0.2009 0.3909 0.068 Uiso 1 1 calc R
C6 C 1.0742(3) 0.1163(5) 0.3035(2) 0.0591(10) Uani 1 1 d .
H6 H 1.0538 0.1973 0.2812 0.071 Uiso 1 1 calc R
C7 C 0.6903(2) 0.0758(4) 0.25315(18) 0.0430(8) Uani 1 1 d .
C8 C 0.7571(2) 0.1462(4) 0.23446(18) 0.0444(8) Uani 1 1 d .
H8 H 0.7597 0.2395 0.2370 0.053 Uiso 1 1 calc R
C9 C 0.8193(2) 0.0757(4) 0.21220(17) 0.0413(8) Uani 1 1 d .
C10 C 0.4198(3) 0.0730(5) 0.3297(2) 0.0621(11) Uani 1 1 d .
C11 C 0.4201(3) 0.1435(5) 0.2701(2) 0.0616(11) Uani 1 1 d .
C12 C 0.4183(2) 0.0710(5) 0.2090(2) 0.0595(11) Uani 1 1 d .
C13 C 1.0893(3) 0.0717(5) 0.1347(2) 0.0604(11) Uani 1 1 d .
C14 C 1.0079(3) 0.1452(5) 0.0971(2) 0.0564(10) Uani 1 1 d .
C15 C 0.9255(3) 0.0700(5) 0.05614(19) 0.0577(10) Uani 1 1 d .
C16 C 0.4216(4) 0.1504(7) 0.3925(3) 0.0931(18) Uani 1 1 d .
H16A H 0.4341 0.2433 0.3865 0.140 Uiso 1 1 calc R
H16B H 0.4694 0.1150 0.4315 0.140 Uiso 1 1 calc R
H16C H 0.3625 0.1425 0.3995 0.140 Uiso 1 1 calc R
C17 C 0.4231(3) 0.2932(6) 0.2695(3) 0.0836(15) Uani 1 1 d .
H17A H 0.4531 0.3256 0.3152 0.125 Uiso 1 1 calc R
H17B H 0.3609 0.3280 0.2525 0.125 Uiso 1 1 calc R
H17C H 0.4574 0.3225 0.2404 0.125 Uiso 1 1 calc R
C18 C 0.4233(4) 0.1488(6) 0.1476(2) 0.0830(15) Uani 1 1 d .
H18A H 0.4280 0.0873 0.1131 0.124 Uiso 1 1 calc R
H18B H 0.4768 0.2064 0.1611 0.124 Uiso 1 1 calc R
H18C H 0.3681 0.2022 0.1296 0.124 Uiso 1 1 calc R
C19 C 1.1732(3) 0.1483(6) 0.1769(3) 0.0814(15) Uani 1 1 d .
H19A H 1.2124 0.0905 0.2117 0.122 Uiso 1 1 calc R
H19B H 1.1539 0.2235 0.1981 0.122 Uiso 1 1 calc R
H19C H 1.2071 0.1800 0.1480 0.122 Uiso 1 1 calc R
C20 C 1.0067(3) 0.2939(5) 0.0996(3) 0.0739(13) Uani 1 1 d .
H20A H 1.0317 0.3231 0.1464 0.111 Uiso 1 1 calc R
H20B H 0.9438 0.3253 0.0803 0.111 Uiso 1 1 calc R
H20C H 1.0437 0.3296 0.0738 0.111 Uiso 1 1 calc R
C21 C 0.8395(3) 0.1494(6) 0.0200(2) 0.0762(14) Uani 1 1 d .
H21A H 0.7877 0.0894 0.0029 0.114 Uiso 1 1 calc R
H21B H 0.8487 0.1980 -0.0174 0.114 Uiso 1 1 calc R
H21C H 0.8272 0.2116 0.0516 0.114 Uiso 1 1 calc R
C22 C 0.3391(7) 0.5000 0.0428(6) 0.107(3) Uani 1 2 d S
F1 F 0.3412(4) 0.6104(6) 0.0057(3) 0.168(2) Uani 1 1 d .
F2 F 0.4192(4) 0.5000 0.0926(4) 0.144(2) Uani 1 2 d S
N1 N 0.6354(3) 0.0000 0.3941(2) 0.0490(11) Uani 1 2 d S
N2 N 1.0453(3) 0.0000 0.2688(2) 0.0499(11) Uani 1 2 d S
O1 O 0.62672(16) 0.1308(3) 0.27156(13) 0.0463(6) Uani 1 1 d .
O2 O 0.88022(16) 0.1309(3) 0.19045(13) 0.0470(6) Uani 1 1 d .
O3 O 0.1630(4) 0.5000 0.0117(3) 0.109(2) Uani 1 2 d S
O4 O 0.2531(3) 0.3779(4) 0.1097(3) 0.1140(15) Uani 1 1 d .
Ru1 Ru 0.53478(3) 0.0000 0.29563(2) 0.04534(15) Uani 1 2 d S
Ru2 Ru 0.96965(3) 0.0000 0.16321(2) 0.04419(15) Uani 1 2 d S
S1 S 0.24261(13) 0.5000 0.07169(11) 0.0771(5) Uani 1 2 d S

loop_
_atom_site_aniso_label
_atom_site_aniso_U_11
_atom_site_aniso_U_22
_atom_site_aniso_U_33
_atom_site_aniso_U_23
_atom_site_aniso_U_13
_atom_site_aniso_U_12
C1 0.065(3) 0.072(3) 0.045(2) 0.002(2) 0.0117(19) 0.007(2)
C2 0.062(2) 0.073(3) 0.046(2) -0.003(2) 0.0092(19) 0.000(2)
C3 0.043(3) 0.069(4) 0.036(3) 0.000 0.013(2) 0.000
C4 0.050(3) 0.060(3) 0.031(2) 0.000 0.015(2) 0.000
C5 0.069(3) 0.049(2) 0.047(2) -0.0022(18) 0.0113(19) -0.0035(19)
C6 0.062(2) 0.063(3) 0.046(2) 0.002(2) 0.0100(18) -0.001(2)
C7 0.0405(17) 0.051(2) 0.0395(18) 0.0007(16) 0.0157(15) 0.0043(16)
C8 0.0482(19) 0.0429(18) 0.050(2) 0.0013(17) 0.0269(16) 0.0030(16)
C9 0.0400(17) 0.049(2) 0.0368(17) 0.0034(16) 0.0155(14) 0.0003(15)
C10 0.0394(18) 0.097(3) 0.057(2) -0.004(2) 0.0261(18) 0.0037(19)
C11 0.0376(19) 0.082(3) 0.066(3) 0.000(2) 0.0192(18) 0.0047(19)
C12 0.0406(18) 0.091(3) 0.047(2) 0.004(2) 0.0137(17) 0.0070(19)
C13 0.0425(18) 0.098(3) 0.048(2) 0.006(2) 0.0255(17) -0.001(2)
C14 0.054(2) 0.080(3) 0.043(2) 0.004(2) 0.0269(18) -0.007(2)
C15 0.051(2) 0.088(3) 0.0360(18) 0.0102(19) 0.0170(16) 0.0021(19)
C16 0.091(4) 0.129(5) 0.077(3) -0.015(3) 0.051(3) 0.007(4)
C17 0.065(3) 0.086(4) 0.099(4) -0.004(3) 0.025(3) 0.008(3)
C18 0.081(3) 0.109(4) 0.056(3) 0.023(3) 0.018(2) 0.014(3)
C19 0.049(2) 0.120(4) 0.078(3) 0.006(3) 0.025(2) -0.016(3)
C20 0.077(3) 0.082(3) 0.069(3) 0.012(3) 0.032(2) -0.007(3)
C21 0.064(3) 0.103(4) 0.058(3) 0.020(3) 0.016(2) 0.004(3)
C22 0.110(7) 0.104(7) 0.113(8) 0.000 0.045(6) 0.000
F1 0.202(5) 0.153(4) 0.186(5) 0.033(4) 0.112(4) -0.015(4)
F2 0.075(3) 0.154(6) 0.193(7) 0.000 0.030(4) 0.000
N1 0.041(2) 0.070(3) 0.036(2) 0.000 0.0113(18) 0.000
N2 0.050(2) 0.064(3) 0.040(2) 0.000 0.019(2) 0.000
O1 0.0425(12) 0.0541(15) 0.0479(14) 0.0012(12) 0.0223(11) 0.0058(11)
O2 0.0448(13) 0.0545(15) 0.0476(14) 0.0029(12) 0.0231(11) -0.0026(11)
O3 0.090(4) 0.081(4) 0.117(5) 0.000 -0.021(3) 0.000
O4 0.116(3) 0.083(3) 0.134(4) 0.033(3) 0.029(3) 0.003(2)
Ru1 0.0353(2) 0.0675(3) 0.0368(2) 0.000 0.01664(17) 0.000
Ru2 0.0360(2) 0.0649(3) 0.0356(2) 0.000 0.01706(17) 0.000
S1 0.0747(10) 0.0601(10) 0.0879(12) 0.000 0.0149(9) 0.000

loop_
_atom_type_symbol
_atom_type_description
_atom_type_scat_dispersion_real
_atom_type_scat_dispersion_imag
_atom_type_scat_source
C C 0.0033 0.0016 'International Tables Vol C Tables 4.2.6.8 and 6.1.1.4'
H H 0.0000 0.0000 'International Tables Vol C Tables 4.2.6.8 and 6.1.1.4'
F F 0.0171 0.0103 'International Tables Vol C Tables 4.2.6.8 and 6.1.1.4'
N N 0.0061 0.0033 'International Tables Vol C Tables 4.2.6.8 and 6.1.1.4'
O O 0.0106 0.0060 'International Tables Vol C Tables 4.2.6.8 and 6.1.1.4'
Ru Ru -1.2594 0.8363 'International Tables Vol C Tables 4.2.6.8 and 6.1.1.4'
S S 0.1246 0.1234 'International Tables Vol C Tables 4.2.6.8 and 6.1.1.4'

loop_
_geom_angle_atom_site_label_1
_geom_angle_atom_site_label_2
_geom_angle_atom_site_label_3
_geom_angle
_geom_angle_site_symmetry_1
_geom_angle_site_symmetry_3
N1 C1 C2 122.7(4) . .
N1 C1 H1 118.7 . .
C2 C1 H1 118.7 . .
C1 C2 C3 119.7(4) . .
C1 C2 H2 120.2 . .
C3 C2 H2 120.2 . .
C2 C3 C2 117.0(5) 4 .
C2 C3 C4 121.5(2) 4 .
C2 C3 C4 121.5(2) . .
C5 C4 C5 116.2(5) 2_756 3_756
C5 C4 C3 121.9(2) 2_756 .
C5 C4 C3 121.9(2) 3_756 .
C6 C5 C4 120.7(4) . 3_756
C6 C5 H5 119.6 . .
C4 C5 H5 119.6 3_756 .
C5 C6 N2 122.5(4) . .
C5 C6 H6 118.8 . .
N2 C6 H6 118.8 . .
O1 C7 C8 124.2(3) . .
O1 C7 C7 115.5(2) . 4
C8 C7 C7 120.3(2) . 4
C9 C8 C7 118.8(3) . .
C9 C8 H8 120.6 . .
C7 C8 H8 120.6 . .
O2 C9 C8 123.8(3) . .
O2 C9 C9 115.5(2) . 4
C8 C9 C9 120.8(2) . 4
C11 C10 C10 119.6(3) . 4
C11 C10 C16 119.4(5) . .
C10 C10 C16 120.9(3) 4 .
C11 C10 Ru1 70.1(2) . .
C10 C10 Ru1 70.81(13) 4 .
C16 C10 Ru1 130.6(3) . .
C10 C11 C12 120.4(5) . .
C10 C11 C17 120.7(5) . .
C12 C11 C17 118.8(5) . .
C10 C11 Ru1 72.3(2) . .
C12 C11 Ru1 70.8(2) . .
C17 C11 Ru1 129.2(3) . .
C12 C12 C11 119.9(3) 4 .
C12 C12 C18 120.9(3) 4 .
C11 C12 C18 119.1(5) . .
C12 C12 Ru1 71.12(12) 4 .
C11 C12 Ru1 70.5(2) . .
C18 C12 Ru1 127.3(3) . .
C13 C13 C14 120.8(3) 4 .
C13 C13 C19 120.6(3) 4 .
C14 C13 C19 118.6(4) . .
C13 C13 Ru2 71.12(13) 4 .
C14 C13 Ru2 70.6(2) . .
C19 C13 Ru2 129.1(3) . .
C13 C14 C15 118.6(4) . .
C13 C14 C20 120.7(4) . .
C15 C14 C20 120.7(4) . .
C13 C14 Ru2 71.5(2) . .
C15 C14 Ru2 70.9(2) . .
C20 C14 Ru2 128.8(3) . .
C15 C15 C14 120.6(3) 4 .
C15 C15 C21 121.7(3) 4 .
C14 C15 C21 117.4(4) . .
C15 C15 Ru2 71.56(12) 4 .
C14 C15 Ru2 70.1(2) . .
C21 C15 Ru2 126.6(3) . .
C10 C16 H16A 109.5 . .
C10 C16 H16B 109.5 . .
H16A C16 H16B 109.5 . .
C10 C16 H16C 109.5 . .
H16A C16 H16C 109.5 . .
H16B C16 H16C 109.5 . .
C11 C17 H17A 109.5 . .
C11 C17 H17B 109.5 . .
H17A C17 H17B 109.5 . .
C11 C17 H17C 109.5 . .
H17A C17 H17C 109.5 . .
H17B C17 H17C 109.5 . .
C12 C18 H18A 109.5 . .
C12 C18 H18B 109.5 . .
H18A C18 H18B 109.5 . .
C12 C18 H18C 109.5 . .
H18A C18 H18C 109.5 . .
H18B C18 H18C 109.5 . .
C13 C19 H19A 109.5 . .
C13 C19 H19B 109.5 . .
H19A C19 H19B 109.5 . .
C13 C19 H19C 109.5 . .
H19A C19 H19C 109.5 . .
H19B C19 H19C 109.5 . .
C14 C20 H20A 109.5 . .
C14 C20 H20B 109.5 . .
H20A C20 H20B 109.5 . .
C14 C20 H20C 109.5 . .
H20A C20 H20C 109.5 . .
H20B C20 H20C 109.5 . .
C15 C21 H21A 109.5 . .
C15 C21 H21B 109.5 . .
H21A C21 H21B 109.5 . .
C15 C21 H21C 109.5 . .
H21A C21 H21C 109.5 . .
H21B C21 H21C 109.5 . .
F2 C22 F1 105.0(7) . 4_565
F2 C22 F1 105.0(7) . .
F1 C22 F1 109.4(10) 4_565 .
F2 C22 S1 113.5(8) . .
F1 C22 S1 111.8(6) 4_565 .
F1 C22 S1 111.8(6) . .
C1 N1 C1 118.3(5) . 4
C1 N1 Ru1 120.9(2) . .
C1 N1 Ru1 120.9(2) 4 .
C6 N2 C6 117.2(5) . 4
C6 N2 Ru2 121.3(2) . .
C6 N2 Ru2 121.3(2) 4 .
C7 O1 Ru1 115.9(2) . .
C9 O2 Ru2 115.9(2) . .
O1 Ru1 O1 77.24(14) . 4
O1 Ru1 N1 84.13(12) . .
O1 Ru1 N1 84.13(12) 4 .
O1 Ru1 C11 153.67(14) . 4
O1 Ru1 C11 94.55(14) 4 4
N1 Ru1 C11 120.30(15) . 4
O1 Ru1 C11 94.55(14) . .
O1 Ru1 C11 153.67(14) 4 .
N1 Ru1 C11 120.30(15) . .
C11 Ru1 C11 81.8(2) 4 .
O1 Ru1 C12 115.74(13) . 4
O1 Ru1 C12 91.74(13) 4 4
N1 Ru1 C12 158.35(14) . 4
C11 Ru1 C12 38.69(16) 4 4
C11 Ru1 C12 69.09(17) . 4
O1 Ru1 C12 91.74(13) . .
O1 Ru1 C12 115.74(13) 4 .
N1 Ru1 C12 158.35(14) . .
C11 Ru1 C12 69.09(17) 4 .
C11 Ru1 C12 38.69(16) . .
C12 Ru1 C12 37.8(2) 4 .
O1 Ru1 C10 160.51(15) . 4
O1 Ru1 C10 122.16(14) 4 4
N1 Ru1 C10 95.37(16) . 4
C11 Ru1 C10 37.67(17) 4 4
C11 Ru1 C10 68.83(17) . 4
C12 Ru1 C10 68.91(16) 4 4
C12 Ru1 C10 81.54(15) . 4
O1 Ru1 C10 122.16(14) . .
O1 Ru1 C10 160.51(15) 4 .
N1 Ru1 C10 95.37(16) . .
C11 Ru1 C10 68.83(17) 4 .
C11 Ru1 C10 37.67(17) . .
C12 Ru1 C10 81.54(15) 4 .
C12 Ru1 C10 68.91(16) . .
C10 Ru1 C10 38.4(3) 4 .
O2 Ru2 O2 77.18(14) 4 .
O2 Ru2 N2 84.56(12) 4 .
O2 Ru2 N2 84.56(12) . .
O2 Ru2 C14 94.88(14) 4 4
O2 Ru2 C14 155.09(13) . 4
N2 Ru2 C14 118.56(13) . 4
O2 Ru2 C14 155.09(13) 4 .
O2 Ru2 C14 94.88(14) . .
N2 Ru2 C14 118.56(13) . .
C14 Ru2 C14 82.4(2) 4 .
O2 Ru2 C15 93.46(13) 4 4
O2 Ru2 C15 117.06(13) . 4
N2 Ru2 C15 157.37(14) . 4
C14 Ru2 C15 39.02(15) 4 4
C14 Ru2 C15 68.88(17) . 4
O2 Ru2 C15 117.06(13) 4 .
O2 Ru2 C15 93.46(13) . .
N2 Ru2 C15 157.37(14) . .
C14 Ru2 C15 68.88(17) 4 .
C14 Ru2 C15 39.02(15) . .
C15 Ru2 C15 36.9(2) 4 .
O2 Ru2 C13 160.05(15) 4 .
O2 Ru2 C13 122.43(14) . .
N2 Ru2 C13 93.23(16) . .
C14 Ru2 C13 68.75(17) 4 .
C14 Ru2 C13 37.93(15) . .
C15 Ru2 C13 80.98(15) 4 .
C15 Ru2 C13 68.81(14) . .
O2 Ru2 C13 122.43(14) 4 4
O2 Ru2 C13 160.05(15) . 4
N2 Ru2 C13 93.23(16) . 4
C14 Ru2 C13 37.93(15) 4 4
C14 Ru2 C13 68.75(17) . 4
C15 Ru2 C13 68.81(14) 4 4
C15 Ru2 C13 80.98(15) . 4
C13 Ru2 C13 37.8(3) . 4
O3 S1 O4 112.9(2) . 4_565
O3 S1 O4 112.9(2) . .
O4 S1 O4 116.8(5) 4_565 .
O3 S1 C22 105.9(5) . .
O4 S1 C22 103.4(3) 4_565 .
O4 S1 C22 103.4(3) . .

loop_
_geom_bond_atom_site_label_1
_geom_bond_atom_site_label_2
_geom_bond_distance
_geom_bond_site_symmetry_2
C1 N1 1.328(5) .
C1 C2 1.387(6) .
C1 H1 0.9300 .
C2 C3 1.389(5) .
C2 H2 0.9300 .
C3 C2 1.389(5) 4
C3 C4 1.496(7) .
C4 C5 1.393(5) 2_756
C4 C5 1.393(5) 3_756
C5 C6 1.347(6) .
C5 C4 1.393(5) 3_756
C5 H5 0.9300 .
C6 N2 1.356(5) .
C6 H6 0.9300 .
C7 O1 1.273(4) .
C7 C8 1.389(5) .
C7 C7 1.508(7) 4
C8 C9 1.371(5) .
C8 H8 0.9300 .
C9 O2 1.278(4) .
C9 C9 1.508(7) 4
C10 C11 1.419(6) .
C10 C10 1.454(10) 4
C10 C16 1.499(7) .
C10 Ru1 2.211(4) .
C11 C12 1.447(6) .
C11 C17 1.491(7) .
C11 Ru1 2.182(4) .
C12 C12 1.414(10) 4
C12 C18 1.506(6) .
C12 Ru1 2.185(4) .
C13 C13 1.428(10) 4
C13 C14 1.430(6) .
C13 C19 1.498(6) .
C13 Ru2 2.206(4) .
C14 C15 1.468(6) .
C14 C20 1.481(7) .
C14 Ru2 2.193(4) .
C15 C15 1.394(9) 4
C15 C21 1.501(6) .
C15 Ru2 2.204(4) .
C16 H16A 0.9600 .
C16 H16B 0.9600 .
C16 H16C 0.9600 .
C17 H17A 0.9600 .
C17 H17B 0.9600 .
C17 H17C 0.9600 .
C18 H18A 0.9600 .
C18 H18B 0.9600 .
C18 H18C 0.9600 .
C19 H19A 0.9600 .
C19 H19B 0.9600 .
C19 H19C 0.9600 .
C20 H20A 0.9600 .
C20 H20B 0.9600 .
C20 H20C 0.9600 .
C21 H21A 0.9600 .
C21 H21B 0.9600 .
C21 H21C 0.9600 .
C22 F2 1.313(11) .
C22 F1 1.346(8) 4_565
C22 F1 1.346(8) .
C22 S1 1.755(11) .
N1 C1 1.328(5) 4
N1 Ru1 2.109(4) .
N2 C6 1.356(5) 4
N2 Ru2 2.109(4) .
O1 Ru1 2.086(3) .
O2 Ru2 2.089(3) .
O3 S1 1.423(5) .
O4 S1 1.427(4) .
Ru1 O1 2.086(3) 4
Ru1 C11 2.182(4) 4
Ru1 C12 2.185(4) 4
Ru1 C10 2.211(4) 4
Ru2 O2 2.089(3) 4
Ru2 C14 2.193(4) 4
Ru2 C15 2.204(4) 4
Ru2 C13 2.206(4) 4
S1 O4 1.427(4) 4_565

loop_
_geom_torsion_atom_site_label_1
_geom_torsion_atom_site_label_2
_geom_torsion_atom_site_label_3
_geom_torsion_atom_site_label_4
_geom_torsion
_geom_torsion_site_symmetry_1
_geom_torsion_site_symmetry_4
N1 C1 C2 C3 -0.4(7) . .
C1 C2 C3 C2 0.8(8) . 4
C1 C2 C3 C4 -178.0(5) . .
C2 C3 C4 C5 -179.6(5) 4 2_756
C2 C3 C4 C5 -0.8(8) . 2_756
C2 C3 C4 C5 0.8(8) 4 3_756
C2 C3 C4 C5 179.6(5) . 3_756
C4 C5 C6 N2 1.2(7) 3_756 .
O1 C7 C8 C9 -176.7(3) . .
C7 C7 C8 C9 3.8(4) 4 .
C7 C8 C9 O2 176.2(3) . .
C7 C8 C9 C9 -3.9(4) . 4
C10 C10 C11 C12 1.4(4) 4 .
C16 C10 C11 C12 -180.0(4) . .
Ru1 C10 C11 C12 53.9(3) . .
C10 C10 C11 C17 -178.1(3) 4 .
C16 C10 C11 C17 0.6(6) . .
Ru1 C10 C11 C17 -125.5(4) . .
C10 C10 C11 Ru1 -52.51(15) 4 .
C16 C10 C11 Ru1 126.1(4) . .
C10 C11 C12 C12 -1.4(4) . 4
C17 C11 C12 C12 178.1(3) . 4
Ru1 C11 C12 C12 53.20(15) . 4
C10 C11 C12 C18 -177.2(4) . .
C17 C11 C12 C18 2.3(6) . .
Ru1 C11 C12 C18 -122.6(4) . .
C10 C11 C12 Ru1 -54.6(3) . .
C17 C11 C12 Ru1 124.9(4) . .
C13 C13 C14 C15 -2.4(4) 4 .
C19 C13 C14 C15 -179.5(4) . .
Ru2 C13 C14 C15 -54.9(3) . .
C13 C13 C14 C20 177.2(3) 4 .
C19 C13 C14 C20 0.1(6) . .
Ru2 C13 C14 C20 124.8(4) . .
C13 C13 C14 Ru2 52.46(16) 4 .
C19 C13 C14 Ru2 -124.6(4) . .
C13 C14 C15 C15 2.4(4) . 4
C20 C14 C15 C15 -177.2(3) . 4
Ru2 C14 C15 C15 -52.77(15) . 4
C13 C14 C15 C21 177.0(4) . .
C20 C14 C15 C21 -2.7(6) . .
Ru2 C14 C15 C21 121.8(4) . .
C13 C14 C15 Ru2 55.2(3) . .
C20 C14 C15 Ru2 -124.5(4) . .
C2 C1 N1 C1 -0.1(9) . 4
C2 C1 N1 Ru1 179.3(3) . .
C5 C6 N2 C6 1.9(8) . 4
C5 C6 N2 Ru2 -172.3(4) . .
C8 C7 O1 Ru1 179.2(3) . .
C7 C7 O1 Ru1 -1.3(2) 4 .
C8 C9 O2 Ru2 177.7(3) . .
C9 C9 O2 Ru2 -2.2(2) 4 .
C7 O1 Ru1 O1 1.5(3) . 4
C7 O1 Ru1 N1 86.8(2) . .
C7 O1 Ru1 C11 -72.6(4) . 4
C7 O1 Ru1 C11 -153.2(3) . .
C7 O1 Ru1 C12 -84.3(3) . 4
C7 O1 Ru1 C12 -114.5(3) . .
C7 O1 Ru1 C10 176.3(4) . 4
C7 O1 Ru1 C10 179.4(2) . .
C1 N1 Ru1 O1 51.5(4) . .
C1 N1 Ru1 O1 -129.2(4) 4 .
C1 N1 Ru1 O1 129.2(4) . 4
C1 N1 Ru1 O1 -51.5(4) 4 4
C1 N1 Ru1 C11 -139.0(4) . 4
C1 N1 Ru1 C11 40.4(5) 4 4
C1 N1 Ru1 C11 -40.4(5) . .
C1 N1 Ru1 C11 139.0(4) 4 .
C1 N1 Ru1 C12 -151.0(4) . 4
C1 N1 Ru1 C12 28.4(7) 4 4
C1 N1 Ru1 C12 -28.4(7) . .
C1 N1 Ru1 C12 151.0(4) 4 .
C1 N1 Ru1 C10 -109.0(4) . 4
C1 N1 Ru1 C10 70.4(4) 4 4
C1 N1 Ru1 C10 -70.4(4) . .
C1 N1 Ru1 C10 109.0(4) 4 .
C10 C11 Ru1 O1 -140.4(3) . .
C12 C11 Ru1 O1 87.1(3) . .
C17 C11 Ru1 O1 -24.9(5) . .
C10 C11 Ru1 O1 149.4(3) . 4
C12 C11 Ru1 O1 16.9(5) . 4
C17 C11 Ru1 O1 -95.1(5) . 4
C10 C11 Ru1 N1 -54.6(3) . .
C12 C11 Ru1 N1 173.0(2) . .
C17 C11 Ru1 N1 60.9(5) . .
C10 C11 Ru1 C11 65.8(3) . 4
C12 C11 Ru1 C11 -66.7(3) . 4
C17 C11 Ru1 C11 -178.7(4) . 4
C10 C11 Ru1 C12 103.7(3) . 4
C12 C11 Ru1 C12 -28.7(2) . 4
C17 C11 Ru1 C12 -140.8(5) . 4
C10 C11 Ru1 C12 132.5(4) . .
C17 C11 Ru1 C12 -112.0(6) . .
C10 C11 Ru1 C10 29.1(3) . 4
C12 C11 Ru1 C10 -103.4(3) . 4
C17 C11 Ru1 C10 144.6(5) . 4
C12 C11 Ru1 C10 -132.5(4) . .
C17 C11 Ru1 C10 115.5(6) . .
C12 C12 Ru1 O1 132.09(8) 4 .
C11 C12 Ru1 O1 -95.1(3) . .
C18 C12 Ru1 O1 17.2(5) . .
C12 C12 Ru1 O1 55.43(9) 4 4
C11 C12 Ru1 O1 -171.8(2) . 4
C18 C12 Ru1 O1 -59.5(5) . 4
C12 C12 Ru1 N1 -149.5(4) 4 .
C11 C12 Ru1 N1 -16.7(6) . .
C18 C12 Ru1 N1 95.6(6) . .
C12 C12 Ru1 C11 -29.40(15) 4 4
C11 C12 Ru1 C11 103.4(4) . 4
C18 C12 Ru1 C11 -144.3(5) . 4
C12 C12 Ru1 C11 -132.8(2) 4 .
C18 C12 Ru1 C11 112.3(6) . .
C11 C12 Ru1 C12 132.8(2) . 4
C18 C12 Ru1 C12 -114.9(4) . 4
C12 C12 Ru1 C10 -66.29(14) 4 4
C11 C12 Ru1 C10 66.5(3) . 4
C18 C12 Ru1 C10 178.8(5) . 4
C12 C12 Ru1 C10 -103.92(15) 4 .
C11 C12 Ru1 C10 28.9(3) . .
C18 C12 Ru1 C10 141.2(5) . .
C11 C10 Ru1 O1 48.6(3) . .
C10 C10 Ru1 O1 -178.30(13) 4 .
C16 C10 Ru1 O1 -63.6(5) . .
C11 C10 Ru1 O1 -137.4(4) . 4
C10 C10 Ru1 O1 -4.3(3) 4 4
C16 C10 Ru1 O1 110.4(6) . 4
C11 C10 Ru1 N1 135.0(3) . .
C10 C10 Ru1 N1 -91.87(6) 4 .
C16 C10 Ru1 N1 22.8(5) . .
C11 C10 Ru1 C11 -104.5(4) . 4
C10 C10 Ru1 C11 28.60(15) 4 4
C16 C10 Ru1 C11 143.3(6) . 4
C10 C10 Ru1 C11 133.1(2) 4 .
C16 C10 Ru1 C11 -112.2(6) . .
C11 C10 Ru1 C12 -66.6(3) . 4
C10 C10 Ru1 C12 66.54(13) 4 4
C16 C10 Ru1 C12 -178.8(5) . 4
C11 C10 Ru1 C12 -29.6(3) . .
C10 C10 Ru1 C12 103.47(14) 4 .
C16 C10 Ru1 C12 -141.8(6) . .
C11 C10 Ru1 C10 -133.1(2) . 4
C16 C10 Ru1 C10 114.7(5) . 4
C9 O2 Ru2 O2 2.6(3) . 4
C9 O2 Ru2 N2 -83.1(2) . .
C9 O2 Ru2 C14 76.2(4) . 4
C9 O2 Ru2 C14 158.7(2) . .
C9 O2 Ru2 C15 89.9(3) . 4
C9 O2 Ru2 C15 119.6(2) . .
C9 O2 Ru2 C13 -173.4(2) . .
C9 O2 Ru2 C13 -167.5(4) . 4
C6 N2 Ru2 O2 -131.8(4) . 4
C6 N2 Ru2 O2 54.2(4) 4 4
C6 N2 Ru2 O2 -54.2(4) . .
C6 N2 Ru2 O2 131.8(4) 4 .
C6 N2 Ru2 C14 135.6(4) . 4
C6 N2 Ru2 C14 -38.4(4) 4 4
C6 N2 Ru2 C14 38.4(4) . .
C6 N2 Ru2 C14 -135.6(4) 4 .
C6 N2 Ru2 C15 142.2(4) . 4
C6 N2 Ru2 C15 -31.7(6) 4 4
C6 N2 Ru2 C15 31.7(6) . .
C6 N2 Ru2 C15 -142.2(4) 4 .
C6 N2 Ru2 C13 68.1(4) . .
C6 N2 Ru2 C13 -105.9(4) 4 .
C6 N2 Ru2 C13 105.9(4) . 4
C6 N2 Ru2 C13 -68.1(4) 4 4
C13 C14 Ru2 O2 -150.2(3) . 4
C15 C14 Ru2 O2 -19.6(5) . 4
C20 C14 Ru2 O2 94.9(5) . 4
C13 C14 Ru2 O2 140.0(2) . .
C15 C14 Ru2 O2 -89.5(2) . .
C20 C14 Ru2 O2 25.0(4) . .
C13 C14 Ru2 N2 53.5(3) . .
C15 C14 Ru2 N2 -175.9(2) . .
C20 C14 Ru2 N2 -61.4(4) . .
C13 C14 Ru2 C14 -64.9(3) . 4
C15 C14 Ru2 C14 65.6(3) . 4
C20 C14 Ru2 C14 -179.9(3) . 4
C13 C14 Ru2 C15 -102.8(3) . 4
C15 C14 Ru2 C15 27.7(2) . 4
C20 C14 Ru2 C15 142.2(4) . 4
C13 C14 Ru2 C15 -130.5(4) . .
C20 C14 Ru2 C15 114.5(5) . .
C15 C14 Ru2 C13 130.5(4) . .
C20 C14 Ru2 C13 -115.0(5) . .
C13 C14 Ru2 C13 -28.2(2) . 4
C15 C14 Ru2 C13 102.3(3) . 4
C20 C14 Ru2 C13 -143.2(4) . 4
C15 C15 Ru2 O2 -55.39(9) 4 4
C14 C15 Ru2 O2 170.9(2) . 4
C21 C15 Ru2 O2 60.9(4) . 4
C15 C15 Ru2 O2 -132.76(8) 4 .
C14 C15 Ru2 O2 93.5(2) . .
C21 C15 Ru2 O2 -16.4(4) . .
C15 C15 Ru2 N2 143.1(4) 4 .
C14 C15 Ru2 N2 9.3(5) . .
C21 C15 Ru2 N2 -100.6(5) . .
C15 C15 Ru2 C14 29.17(14) 4 4
C14 C15 Ru2 C14 -104.6(3) . 4
C21 C15 Ru2 C14 145.5(4) . 4
C15 C15 Ru2 C14 133.8(2) 4 .
C21 C15 Ru2 C14 -109.9(5) . .
C14 C15 Ru2 C15 -133.8(2) . 4
C21 C15 Ru2 C15 116.3(4) . 4
C15 C15 Ru2 C13 103.68(14) 4 .
C14 C15 Ru2 C13 -30.1(3) . .
C21 C15 Ru2 C13 -140.0(5) . .
C15 C15 Ru2 C13 66.53(13) 4 4
C14 C15 Ru2 C13 -67.2(3) . 4
C21 C15 Ru2 C13 -177.2(4) . 4
C13 C13 Ru2 O2 8.2(3) 4 4
C14 C13 Ru2 O2 142.1(3) . 4
C19 C13 Ru2 O2 -106.3(5) . 4
C13 C13 Ru2 O2 176.70(13) 4 .
C14 C13 Ru2 O2 -49.4(3) . .
C19 C13 Ru2 O2 62.2(5) . .
C13 C13 Ru2 N2 91.10(5) 4 .
C14 C13 Ru2 N2 -135.0(2) . .
C19 C13 Ru2 N2 -23.4(5) . .
C13 C13 Ru2 C14 -28.36(13) 4 4
C14 C13 Ru2 C14 105.6(3) . 4
C19 C13 Ru2 C14 -142.9(5) . 4
C13 C13 Ru2 C14 -133.9(2) 4 .
C19 C13 Ru2 C14 111.5(6) . .
C13 C13 Ru2 C15 -66.88(13) 4 4
C14 C13 Ru2 C15 67.1(3) . 4
C19 C13 Ru2 C15 178.6(5) . 4
C13 C13 Ru2 C15 -103.06(14) 4 .
C14 C13 Ru2 C15 30.9(3) . .
C19 C13 Ru2 C15 142.4(5) . .
C14 C13 Ru2 C13 133.9(2) . 4
C19 C13 Ru2 C13 -114.5(4) . 4
F2 C22 S1 O3 180.0 . .
F1 C22 S1 O3 -61.5(7) 4_565 .
F1 C22 S1 O3 61.5(7) . .
F2 C22 S1 O4 61.1(2) . 4_565
F1 C22 S1 O4 179.6(6) 4_565 4_565
F1 C22 S1 O4 -57.4(8) . 4_565
F2 C22 S1 O4 -61.1(2) . .
F1 C22 S1 O4 57.4(8) 4_565 .
F1 C22 S1 O4 -179.6(6) . .
